data_7207519
loop_
_publ_author_name
'Saines, Paul J.'
'Barton, Phillip T.'
'Jain, Prashant'
'Cheetham, Anthony K.'

_publ_section_title
;
 Structures and magnetic properties of Mn and Co inorganic--organic
 frameworks with mixed linear dicarboxylate ligands
;
_journal_issue 8
_journal_name_full CrystEngComm
_journal_page_first 2711
_journal_paper_doi 10.1039/c2ce05947a
_journal_volume 14
_journal_year 2012
_chemical_compound_source 'synthesis as described'
_chemical_formula_moiety 'C22 H34 Co6 O26, 5(H2 O)'
_chemical_formula_sum 'C22 H44 Co6 O31'
_chemical_formula_weight 1158.15
_chemical_name_systematic
;
?
;
_space_group_IT_number 2
_symmetry_cell_setting triclinic
_symmetry_Int_Tables_number 2
_symmetry_space_group_name_Hall '-P 1'
_symmetry_space_group_name_H-M 'P -1'
_atom_sites_solution_hydrogens geom
_atom_sites_solution_primary direct
_atom_sites_solution_secondary difmap
_audit_creation_date 2011-03-21T19:37:40-00:00
_audit_creation_method 'WinGX routine CIF_UPDATE'
_cell_angle_alpha 89.452(3)
_cell_angle_beta 87.337(4)
_cell_angle_gamma 80.347(4)
_cell_formula_units_Z 2
_cell_length_a 9.0862(5)
_cell_length_b 10.7299(5)
_cell_length_c 19.5496(7)
_cell_measurement_reflns_used 4138
_cell_measurement_temperature 120(2)
_cell_measurement_theta_max 29.1208
_cell_measurement_theta_min 2.8729
_cell_measurement_wavelength 0.71073
_cell_volume 1876.95(15)
_computing_cell_refinement 'CrysAlisPro, Oxford Diffraction, 2010'
_computing_data_collection 'CrysAlisPro, Oxford Diffraction, 2010'
_computing_data_reduction 'CrysAlisPro, Oxford Diffraction, 2010'
_computing_molecular_graphics 'Diamond (Brandenburg 1997)'
_computing_publication_material 'WinGX publication routines (Farrugia, 1999)'
_computing_structure_refinement 'SHELXL-97 (Sheldrick, 2008)'
_computing_structure_solution 'SHELXS-97 (Sheldrick, 2008)'
_diffrn_ambient_temperature 120(2)
_diffrn_detector_area_resol_mean 16.1183
_diffrn_measured_fraction_theta_full 0.994
_diffrn_measured_fraction_theta_max 0.833
_diffrn_measurement_device_type 'Xcalibur, Eos, Gemini ultra'
_diffrn_measurement_method '\w scans'
_diffrn_radiation_monochromator graphite
_diffrn_radiation_source 'Enhance (Mo) X-ray Source'
_diffrn_radiation_type MoK\a
_diffrn_radiation_wavelength 0.71073
_diffrn_reflns_av_R_equivalents 0.0278
_diffrn_reflns_av_sigmaI/netI 0.1052
_diffrn_reflns_limit_h_max 12
_diffrn_reflns_limit_h_min -8
_diffrn_reflns_limit_k_max 14
_diffrn_reflns_limit_k_min -14
_diffrn_reflns_limit_l_max 26
_diffrn_reflns_limit_l_min -21
_diffrn_reflns_number 14344
_diffrn_reflns_theta_full 26.32
_diffrn_reflns_theta_max 29.19
_diffrn_reflns_theta_min 2.88
_exptl_absorpt_coefficient_mu 2.698
_exptl_absorpt_correction_T_max 0.892
_exptl_absorpt_correction_T_min 0.721
_exptl_absorpt_correction_type analytical
_exptl_absorpt_process_details
;
CrysAlisPro, Oxford Diffraction Ltd.,
Version 1.171.34.44 (release 25-10-2010 CrysAlis171 .NET)
(compiled Oct 25 2010,18:11:34)
Analytical numeric absorption correction using a multifaceted crystal
model based on expressions derived by R.C. Clark & J.S. Reid.
(Clark, R. C. & Reid, J. S. (1995). Acta Cryst. A51, 887-897)
;
_exptl_crystal_colour 'light pink'
_exptl_crystal_density_diffrn 2.049
_exptl_crystal_density_method 'not measured'
_exptl_crystal_description rod
_exptl_crystal_F_000 1172
_exptl_crystal_size_max 0.147
_exptl_crystal_size_mid 0.049
_exptl_crystal_size_min 0.045
_refine_diff_density_max 0.825
_refine_diff_density_min -0.48
_refine_diff_density_rms 0.112
_refine_ls_extinction_method none
_refine_ls_goodness_of_fit_ref 1.008
_refine_ls_hydrogen_treatment mixed
_refine_ls_matrix_type full
_refine_ls_number_parameters 597
_refine_ls_number_reflns 8479
_refine_ls_number_restraints 27
_refine_ls_restrained_S_all 1.007
_refine_ls_R_factor_all 0.073
_refine_ls_R_factor_gt 0.0386
_refine_ls_shift/su_max 0.005
_refine_ls_shift/su_mean 0
_refine_ls_structure_factor_coef Fsqd
_refine_ls_weighting_details 'calc w=1/[\s^2^(Fo^2^)+(0.0222P)^2^+2.4525P] where P=(Fo^2^+2Fc^2^)/3'
_refine_ls_weighting_scheme calc
_refine_ls_wR_factor_gt 0.0699
_refine_ls_wR_factor_ref 0.0865
_reflns_number_gt 5540
_reflns_number_total 8479
_reflns_threshold_expression >2sigma(I)
_cod_data_source_file c2ce05947a.txt
_cod_data_source_block 2
_cod_database_code 7207519

loop_
_symmetry_equiv_pos_as_xyz
'x, y, z'
'-x, -y, -z'

loop_
_atom_site_label
_atom_site_type_symbol
_atom_site_fract_x
_atom_site_fract_y
_atom_site_fract_z
_atom_site_U_iso_or_equiv
_atom_site_adp_type
_atom_site_occupancy
_atom_site_symmetry_multiplicity
_atom_site_calc_flag
_atom_site_refinement_flags
_atom_site_disorder_assembly
_atom_site_disorder_group
Co2 Co 1.17207(6) 0.25159(5) 0.22156(2) 0.00918(12) Uani 1 1 d . . .
Co1 Co 0.84697(6) 0.23484(5) 0.27697(2) 0.00892(12) Uani 1 1 d . . .
Co4 Co 1.06547(6) 0.24082(5) 0.41060(2) 0.00782(11) Uani 1 1 d . . .
Co3 Co 0.94238(6) 0.25597(5) 0.08892(2) 0.00784(11) Uani 1 1 d . . .
Co6 Co 1 0.5 0.5 0.00855(16) Uani 1 2 d S . .
Co5 Co 1 0 0 0.00794(16) Uani 1 2 d S . .
Co8 Co 1 0.5 0 0.00796(15) Uani 1 2 d S . .
Co7 Co 1 0 0.5 0.00824(16) Uani 1 2 d S . .
O2H O 1.0624(3) 0.1920(2) 0.31075(13) 0.0085(6) Uani 1 1 d . . .
H2H H 1.078(5) 0.117(4) 0.310(2) 0.013 Uiso 1 1 d . . .
O1 O 0.6595(3) 0.5006(3) 0.14559(13) 0.0201(7) Uani 1 1 d . . .
O1H O 0.9565(3) 0.2973(2) 0.18812(13) 0.0084(6) Uani 1 1 d . . .
H1H H 0.937(5) 0.370(4) 0.193(2) 0.013 Uiso 1 1 d . . .
O31 O 1.3775(3) 0.0355(3) 0.37358(13) 0.0191(6) Uani 1 1 d . . .
O8W O 1.1627(3) 0.4377(3) 0.26390(14) 0.0154(6) Uani 1 1 d D . .
H8WA H 1.085(3) 0.489(3) 0.2538(18) 0.023 Uiso 1 1 d D . .
H8WB H 1.160(4) 0.418(4) 0.3060(8) 0.023 Uiso 1 1 d D . .
O14 O 1.2088(3) 0.0707(2) 0.18326(13) 0.0120(6) Uani 1 1 d . . .
O23 O 0.9640(3) -0.1287(2) 0.42588(12) 0.0127(6) Uani 1 1 d . A .
O6W O 0.6448(3) 0.2850(3) 0.22330(13) 0.0119(6) Uani 1 1 d D . .
H6WA H 0.662(5) 0.239(3) 0.1875(12) 0.018 Uiso 1 1 d D . .
H6WB H 0.634(5) 0.3624(12) 0.2117(17) 0.018 Uiso 1 1 d D . .
O7W O 0.8528(3) 0.0478(3) 0.23786(14) 0.0154(6) Uani 1 1 d D . .
H7WA H 0.932(2) 0.006(3) 0.2541(19) 0.023 Uiso 1 1 d D . .
H7WB H 0.778(3) 0.015(3) 0.2514(19) 0.023 Uiso 1 1 d D . .
O52 O 1.2509(3) 0.3319(2) 0.39461(13) 0.0129(6) Uani 1 1 d . . .
O22 O 0.8050(3) 0.4223(2) 0.31191(13) 0.0118(6) Uani 1 1 d . . .
O41 O 0.7448(3) 0.1793(2) 0.10059(12) 0.0119(6) Uani 1 1 d . . .
O4 O 1.1201(3) 0.3556(2) 0.05686(12) 0.0088(5) Uani 1 1 d . . .
O33 O 0.7211(3) 0.1845(2) 0.36016(13) 0.0119(6) Uani 1 1 d . . .
O11 O 1.0215(3) 0.6283(2) 0.07558(13) 0.0129(6) Uani 1 1 d . . .
O42 O 0.8037(3) -0.0106(2) 0.04933(12) 0.0115(6) Uani 1 1 d . . .
O3 O 1.2879(3) 0.3161(3) 0.13794(13) 0.0127(6) Uani 1 1 d . . .
O13 O 1.0731(3) 0.0737(2) 0.09014(12) 0.0105(6) Uani 1 1 d . . .
O3W O 0.6329(4) 0.4139(3) 0.80732(18) 0.0314(8) Uani 1 1 d D . .
H3WA H 0.5399(17) 0.441(4) 0.816(2) 0.047 Uiso 1 1 d D . .
H3WB H 0.671(4) 0.472(3) 0.786(2) 0.047 Uiso 1 1 d D . .
O24 O 1.0704(3) 0.3004(2) 0.51403(12) 0.0111(6) Uani 1 1 d . . .
O21 O 0.9317(3) 0.4250(2) 0.40708(12) 0.0107(6) Uani 1 1 d . . .
O32 O 1.1725(3) 0.0595(2) 0.44203(12) 0.0106(6) Uani 1 1 d . . .
O2 O 0.8253(3) 0.4393(2) 0.05966(12) 0.0104(6) Uani 1 1 d . . .
O34 O 0.8844(3) 0.1478(2) 0.44311(12) 0.0098(5) Uani 1 1 d . . .
C12 C 1.0880(5) 0.8026(4) 0.13465(19) 0.0142(9) Uani 1 1 d . . .
H12A H 1.1136 0.7378 0.1705 0.017 Uiso 1 1 calc R . .
H12B H 0.9971 0.8606 0.1512 0.017 Uiso 1 1 calc R . .
O51 O 1.1956(3) 0.5158(2) 0.45204(13) 0.0123(6) Uani 1 1 d . . .
C1 C 0.7108(4) 0.5125(3) 0.08589(19) 0.0102(8) Uani 1 1 d . . .
C11 C 1.0541(4) 0.7385(3) 0.07043(18) 0.0093(8) Uani 1 1 d . . .
O12 O 0.9406(3) 0.2018(2) -0.01410(12) 0.0105(6) Uani 1 1 d . . .
C51 C 1.2850(4) 0.4320(3) 0.41869(18) 0.0101(8) Uani 1 1 d . . .
C33 C 1.3667(4) -0.1086(4) 0.53446(18) 0.0128(8) Uani 1 1 d . . .
H33A H 1.4645 -0.1558 0.5477 0.015 Uiso 1 1 calc R . .
H33B H 1.367 -0.0179 0.5433 0.015 Uiso 1 1 calc R . .
C31 C 1.3000(4) -0.0032(4) 0.4202(2) 0.0134(8) Uani 1 1 d . . .
C24 C 0.9317(4) -0.2380(4) 0.43066(19) 0.0115(8) Uani 1 1 d . . .
C3 C 0.6331(4) 0.5961(4) -0.03352(18) 0.0118(8) Uani 1 1 d . . .
H3A H 0.6443 0.5035 -0.0398 0.014 Uiso 1 1 calc R . .
H3B H 0.5328 0.6339 -0.0485 0.014 Uiso 1 1 calc R . .
C14 C 1.1644(4) 0.0177(3) 0.13338(18) 0.0088(8) Uani 1 1 d . . .
C21 C 0.8397(4) 0.4774(3) 0.36324(19) 0.0100(8) Uani 1 1 d . . .
C41 C 0.7135(4) 0.0747(4) 0.08094(18) 0.0099(8) Uani 1 1 d . . .
C32 C 1.3532(4) -0.1260(4) 0.45649(18) 0.0137(9) Uani 1 1 d . . .
H32A H 1.4519 -0.1646 0.4361 0.016 Uiso 1 1 calc R . .
H32B H 1.2825 -0.185 0.4493 0.016 Uiso 1 1 calc R . .
C43 C 0.4776(4) 0.0586(3) 0.02264(19) 0.0124(8) Uani 1 1 d . . .
H43A H 0.3681 0.0718 0.032 0.015 Uiso 1 1 calc R . .
H43B H 0.5013 0.1332 -0.0031 0.015 Uiso 1 1 calc R . .
C2 C 0.6407(4) 0.6233(4) 0.04337(18) 0.0135(8) Uani 1 1 d . . .
H2A H 0.6982 0.6931 0.0483 0.016 Uiso 1 1 calc R . .
H2B H 0.538 0.6531 0.0622 0.016 Uiso 1 1 calc R . .
C53 C 1.5228(4) 0.4422(4) 0.47667(18) 0.0133(9) Uani 1 1 d . . .
H53A H 1.4992 0.3664 0.5012 0.016 Uiso 1 1 calc R . .
H53B H 1.6322 0.4296 0.4672 0.016 Uiso 1 1 calc R . .
O1W O 0.9085(3) 0.0769(3) 0.69910(14) 0.0199(7) Uani 1 1 d D . .
H1WA H 0.8183(19) 0.113(4) 0.7038(19) 0.03 Uiso 1 1 d D . .
H1WB H 0.948(4) 0.094(4) 0.6605(12) 0.03 Uiso 1 1 d D . .
O4W O 0.4210(4) 0.0501(3) 0.73170(17) 0.0300(8) Uani 1 1 d D . .
H4WA H 0.426(5) 0.043(5) 0.6881(6) 0.045 Uiso 1 1 d D . .
H4WB H 0.486(4) -0.001(4) 0.7524(19) 0.045 Uiso 1 1 d D . .
O2W O 0.6336(4) 0.2324(3) 0.70835(17) 0.0360(8) Uani 1 1 d D . .
H2WA H 0.565(4) 0.189(4) 0.720(2) 0.054 Uiso 1 1 d D . .
H2WB H 0.623(6) 0.299(3) 0.733(2) 0.054 Uiso 1 1 d D . .
O5W O 0.0744(4) 0.4210(3) 0.79237(14) 0.0229(7) Uani 1 1 d D . .
H5WA H 0.041(4) 0.409(4) 0.8328(10) 0.034 Uiso 1 1 d D . .
H5WB H 0.1656(19) 0.431(5) 0.7919(19) 0.034 Uiso 1 1 d D . .
C4 C 1.2501(4) 0.3545(3) 0.07984(19) 0.0110(8) Uani 1 1 d . . .
C42 C 0.5550(4) 0.0517(4) 0.09166(19) 0.0122(8) Uani 1 1 d . . .
H42A H 0.4991 0.116 0.1234 0.015 Uiso 1 1 calc R . .
H42B H 0.5549 -0.0326 0.1126 0.015 Uiso 1 1 calc R . .
C13 C 1.2178(4) -0.1217(3) 0.12422(19) 0.0124(8) Uani 1 1 d . . .
H13A H 1.295 -0.151 0.1576 0.015 Uiso 1 1 calc R . .
H13B H 1.2641 -0.1376 0.0776 0.015 Uiso 1 1 calc R . .
C34 C 0.7543(4) 0.1509(3) 0.41964(18) 0.0097(8) Uani 1 1 d . . .
C52 C 1.4444(4) 0.4539(4) 0.40799(19) 0.0129(8) Uani 1 1 d . . .
H52A H 1.4453 0.5392 0.3884 0.015 Uiso 1 1 calc R . .
H52B H 1.499 0.391 0.3752 0.015 Uiso 1 1 calc R . .
C22 C 0.7743(4) 0.6152(3) 0.3741(2) 0.0135(8) Uani 1 1 d . . .
H22A H 0.6928 0.6371 0.342 0.016 Uiso 0.39(5) 1 calc PR A 7
H22B H 0.7277 0.6236 0.421 0.016 Uiso 0.39(5) 1 calc PR A 7
H22C H 0.7263 0.6278 0.4206 0.016 Uiso 0.61(5) 1 calc PR A 8
H22D H 0.6976 0.6429 0.3403 0.016 Uiso 0.61(5) 1 calc PR A 8
C23A C 0.871(3) -0.2897(16) 0.3662(6) 0.0065(12) Uiso 0.39(5) 1 d P . 7
H23A H 0.8153 -0.2168 0.3416 0.008 Uiso 0.39(5) 1 calc PR A 7
H23B H 0.9578 -0.3256 0.336 0.008 Uiso 0.39(5) 1 calc PR A 7
C23 C 0.908(2) -0.3034(10) 0.3650(4) 0.0065(12) Uiso 0.61(5) 1 d P . 8
H23C H 1.0012 -0.3601 0.3504 0.008 Uiso 0.61(5) 1 calc PR A 8
H23D H 0.8839 -0.2393 0.3286 0.008 Uiso 0.61(5) 1 calc PR A 8
O9W O 1.3805(3) 0.2021(3) 0.26570(13) 0.0155(6) Uani 1 1 d D . .
H9WA H 1.373(4) 0.177(4) 0.3066(9) 0.023 Uiso 1 1 d D . .
H9WB H 1.453(3) 0.242(4) 0.2575(17) 0.023 Uiso 1 1 d D . .

loop_
_atom_site_aniso_label
_atom_site_aniso_U_11
_atom_site_aniso_U_22
_atom_site_aniso_U_33
_atom_site_aniso_U_23
_atom_site_aniso_U_13
_atom_site_aniso_U_12
Co2 0.0101(3) 0.0107(3) 0.0074(3) 0.0002(2) -0.0006(2) -0.0037(2)
Co1 0.0097(3) 0.0103(3) 0.0073(3) 0.0001(2) -0.0001(2) -0.0032(2)
Co4 0.0090(3) 0.0078(2) 0.0070(3) 0.0000(2) -0.0003(2) -0.0025(2)
Co3 0.0092(3) 0.0074(2) 0.0070(3) -0.0002(2) -0.0002(2) -0.0019(2)
Co6 0.0094(4) 0.0079(3) 0.0085(4) -0.0009(3) -0.0011(3) -0.0016(3)
Co5 0.0084(4) 0.0080(3) 0.0074(4) -0.0009(3) 0.0002(3) -0.0015(3)
Co8 0.0091(4) 0.0073(3) 0.0076(4) 0.0000(3) -0.0002(3) -0.0017(3)
Co7 0.0101(4) 0.0073(3) 0.0078(4) -0.0001(3) -0.0003(3) -0.0028(3)
O2H 0.0106(13) 0.0074(12) 0.0080(13) 0.0000(11) -0.0006(10) -0.0025(11)
O1 0.0213(16) 0.0221(16) 0.0132(14) 0.0033(12) 0.0065(12) 0.0050(13)
O1H 0.0109(13) 0.0046(12) 0.0107(14) -0.0004(11) -0.0003(10) -0.0046(11)
O31 0.0194(16) 0.0179(15) 0.0182(15) 0.0072(12) 0.0063(12) 0.0001(13)
O8W 0.0210(16) 0.0143(14) 0.0118(14) 0.0011(12) -0.0022(12) -0.0056(13)
O14 0.0128(14) 0.0119(14) 0.0110(14) -0.0011(11) -0.0021(11) -0.0009(12)
O23 0.0192(15) 0.0118(13) 0.0084(14) -0.0013(11) -0.0010(11) -0.0062(12)
O6W 0.0112(14) 0.0099(13) 0.0143(14) -0.0009(11) -0.0012(11) -0.0004(12)
O7W 0.0167(15) 0.0104(14) 0.0204(16) 0.0000(12) -0.0010(13) -0.0064(12)
O52 0.0111(14) 0.0159(14) 0.0119(14) -0.0046(11) 0.0023(11) -0.0031(12)
O22 0.0146(14) 0.0080(13) 0.0132(14) -0.0019(11) -0.0039(11) -0.0021(11)
O41 0.0117(14) 0.0142(14) 0.0106(14) -0.0027(11) 0.0006(11) -0.0051(12)
O4 0.0079(13) 0.0078(12) 0.0116(14) 0.0009(10) -0.0013(10) -0.0039(11)
O33 0.0128(14) 0.0148(14) 0.0095(14) 0.0047(11) -0.0026(11) -0.0063(12)
O11 0.0195(15) 0.0088(13) 0.0115(14) 0.0000(11) 0.0010(11) -0.0056(12)
O42 0.0106(14) 0.0118(13) 0.0122(14) -0.0034(11) 0.0011(11) -0.0028(11)
O3 0.0106(14) 0.0172(14) 0.0109(14) 0.0052(11) -0.0011(11) -0.0040(12)
O13 0.0133(14) 0.0087(13) 0.0095(14) -0.0014(11) -0.0025(11) -0.0012(11)
O3W 0.0229(18) 0.0222(17) 0.049(2) -0.0030(16) 0.0105(16) -0.0061(15)
O24 0.0155(14) 0.0077(12) 0.0096(14) 0.0008(11) -0.0001(11) -0.0007(11)
O21 0.0125(14) 0.0093(13) 0.0105(14) -0.0005(11) -0.0024(11) -0.0015(11)
O32 0.0105(13) 0.0081(13) 0.0132(14) 0.0005(11) 0.0010(11) -0.0023(11)
O2 0.0107(13) 0.0097(13) 0.0096(14) 0.0004(11) 0.0006(10) 0.0017(11)
O34 0.0112(13) 0.0085(13) 0.0098(13) 0.0034(10) -0.0010(11) -0.0025(11)
C12 0.021(2) 0.0082(18) 0.015(2) -0.0005(15) 0.0000(16) -0.0081(17)
O51 0.0105(14) 0.0122(13) 0.0152(14) -0.0027(11) 0.0009(11) -0.0051(12)
C1 0.0108(19) 0.0095(18) 0.011(2) 0.0010(15) -0.0004(15) -0.0037(16)
C11 0.0094(18) 0.0068(17) 0.0113(19) 0.0011(15) 0.0007(15) -0.0006(15)
O12 0.0145(14) 0.0064(12) 0.0108(14) -0.0003(11) 0.0005(11) -0.0027(11)
C51 0.0120(19) 0.0099(18) 0.010(2) 0.0014(15) -0.0008(15) -0.0059(16)
C33 0.0105(19) 0.015(2) 0.012(2) 0.0016(16) -0.0020(15) -0.0020(16)
C31 0.014(2) 0.0124(19) 0.015(2) -0.0013(16) 0.0001(16) -0.0045(16)
C24 0.0102(19) 0.0098(18) 0.015(2) 0.0013(16) 0.0026(15) -0.0039(16)
C3 0.0102(19) 0.0122(19) 0.014(2) 0.0027(16) -0.0008(15) -0.0066(16)
C14 0.0116(19) 0.0098(18) 0.0062(19) 0.0014(15) 0.0008(15) -0.0054(16)
C21 0.0116(19) 0.0095(18) 0.009(2) -0.0002(15) 0.0027(15) -0.0033(16)
C41 0.013(2) 0.0129(19) 0.0042(18) 0.0030(15) -0.0042(15) -0.0039(16)
C32 0.013(2) 0.015(2) 0.012(2) -0.0004(16) 0.0040(16) 0.0016(17)
C43 0.0076(19) 0.013(2) 0.018(2) -0.0033(17) -0.0023(16) -0.0033(16)
C2 0.012(2) 0.015(2) 0.012(2) 0.0024(16) 0.0035(15) 0.0019(17)
C53 0.011(2) 0.014(2) 0.014(2) -0.0007(16) -0.0020(16) -0.0001(17)
O1W 0.0224(17) 0.0201(16) 0.0156(15) 0.0038(12) 0.0035(12) -0.0005(14)
O4W 0.0283(19) 0.0287(19) 0.0326(19) -0.0058(15) 0.0055(15) -0.0050(15)
O2W 0.038(2) 0.031(2) 0.036(2) -0.0049(16) 0.0005(16) -0.0013(17)
O5W 0.0273(18) 0.0254(17) 0.0191(16) 0.0049(14) 0.0002(13) -0.0139(15)
C4 0.013(2) 0.0092(18) 0.010(2) -0.0019(15) -0.0009(15) -0.0007(16)
C42 0.013(2) 0.0132(19) 0.011(2) -0.0044(16) -0.0001(16) -0.0055(17)
C13 0.0119(19) 0.0112(19) 0.014(2) -0.0008(16) -0.0047(15) 0.0007(16)
C34 0.0102(19) 0.0100(18) 0.0075(19) -0.0017(15) 0.0003(15) 0.0022(16)
C52 0.0086(19) 0.015(2) 0.015(2) -0.0012(17) 0.0017(16) -0.0047(16)
C22 0.017(2) 0.0085(18) 0.016(2) -0.0010(16) -0.0023(16) -0.0044(17)
O9W 0.0127(15) 0.0202(16) 0.0146(15) 0.0060(12) -0.0032(12) -0.0052(12)

loop_
_atom_type_symbol
_atom_type_description
_atom_type_scat_dispersion_real
_atom_type_scat_dispersion_imag
_atom_type_scat_source
C C 0.0033 0.0016 'International Tables Vol C Tables 4.2.6.8 and 6.1.1.4'
H H 0 0 'International Tables Vol C Tables 4.2.6.8 and 6.1.1.4'
Co Co 0.3494 0.9721 'International Tables Vol C Tables 4.2.6.8 and 6.1.1.4'
O O 0.0106 0.006 'International Tables Vol C Tables 4.2.6.8 and 6.1.1.4'

loop_
_geom_angle_atom_site_label_1
_geom_angle_atom_site_label_2
_geom_angle_atom_site_label_3
_geom_angle
_geom_angle_site_symmetry_1
_geom_angle_site_symmetry_3
O14 Co2 O1H 95.18(10) . .
O14 Co2 O3 91.46(10) . .
O1H Co2 O3 99.21(10) . .
O14 Co2 O9W 85.95(11) . .
O1H Co2 O9W 173.97(10) . .
O3 Co2 O9W 86.67(11) . .
O14 Co2 O2H 90.98(10) . .
O1H Co2 O2H 83.31(10) . .
O3 Co2 O2H 176.32(10) . .
O9W Co2 O2H 90.75(11) . .
O14 Co2 O8W 172.90(11) . .
O1H Co2 O8W 91.79(11) . .
O3 Co2 O8W 86.11(10) . .
O9W Co2 O8W 87.25(11) . .
O2H Co2 O8W 91.15(10) . .
O33 Co1 O2H 102.17(10) . .
O33 Co1 O22 89.05(10) . .
O2H Co1 O22 96.22(10) . .
O33 Co1 O1H 174.35(10) . .
O2H Co1 O1H 83.20(10) . .
O22 Co1 O1H 88.60(10) . .
O33 Co1 O6W 88.74(10) . .
O2H Co1 O6W 168.96(10) . .
O22 Co1 O6W 85.47(10) . .
O1H Co1 O6W 85.94(10) . .
O33 Co1 O7W 87.70(10) . .
O2H Co1 O7W 92.81(11) . .
O22 Co1 O7W 170.87(11) . .
O1H Co1 O7W 93.85(10) . .
O6W Co1 O7W 85.93(11) . .
O2H Co4 O52 93.66(10) . .
O2H Co4 O32 94.51(10) . .
O52 Co4 O32 100.36(10) . .
O2H Co4 O24 177.42(10) . .
O52 Co4 O24 84.46(10) . .
O32 Co4 O24 87.57(10) . .
O2H Co4 O34 94.75(10) . .
O52 Co4 O34 171.18(10) . .
O32 Co4 O34 76.33(10) . .
O24 Co4 O34 87.22(10) . .
O2H Co4 O21 99.22(10) . .
O52 Co4 O21 86.55(10) . .
O32 Co4 O21 164.21(9) . .
O24 Co4 O21 78.92(10) . .
O34 Co4 O21 94.72(10) . .
O1H Co3 O41 96.53(10) . .
O1H Co3 O12 175.82(11) . .
O41 Co3 O12 84.71(10) . .
O1H Co3 O13 97.47(10) . .
O41 Co3 O13 91.13(10) . .
O12 Co3 O13 78.49(10) . .
O1H Co3 O4 93.08(10) . .
O41 Co3 O4 166.76(10) . .
O12 Co3 O4 86.35(10) . .
O13 Co3 O4 96.63(10) . .
O1H Co3 O2 96.30(10) . .
O41 Co3 O2 93.02(10) . .
O12 Co3 O2 87.61(9) . .
O13 Co3 O2 165.07(9) . .
O4 Co3 O2 76.85(10) . .
O51 Co6 O51 179.9990(10) . 2_766
O51 Co6 O24 91.18(10) . .
O51 Co6 O24 88.82(10) 2_766 .
O51 Co6 O24 88.82(10) . 2_766
O51 Co6 O24 91.18(10) 2_766 2_766
O24 Co6 O24 179.9990(10) . 2_766
O51 Co6 O21 91.16(10) . 2_766
O51 Co6 O21 88.84(10) 2_766 2_766
O24 Co6 O21 101.71(10) . 2_766
O24 Co6 O21 78.29(10) 2_766 2_766
O51 Co6 O21 88.84(10) . .
O51 Co6 O21 91.17(10) 2_766 .
O24 Co6 O21 78.29(10) . .
O24 Co6 O21 101.71(10) 2_766 .
O21 Co6 O21 180 2_766 .
O42 Co5 O42 180 2_755 .
O42 Co5 O13 89.13(10) 2_755 2_755
O42 Co5 O13 90.87(10) . 2_755
O42 Co5 O13 90.87(10) 2_755 .
O42 Co5 O13 89.13(10) . .
O13 Co5 O13 180.00(7) 2_755 .
O42 Co5 O12 92.22(10) 2_755 2_755
O42 Co5 O12 87.78(10) . 2_755
O13 Co5 O12 77.13(10) 2_755 2_755
O13 Co5 O12 102.87(10) . 2_755
O42 Co5 O12 87.78(10) 2_755 .
O42 Co5 O12 92.22(10) . .
O13 Co5 O12 102.87(10) 2_755 .
O13 Co5 O12 77.13(10) . .
O12 Co5 O12 180 2_755 .
O11 Co8 O11 180 . 2_765
O11 Co8 O4 90.02(10) . 2_765
O11 Co8 O4 89.98(10) 2_765 2_765
O11 Co8 O4 89.98(10) . .
O11 Co8 O4 90.02(10) 2_765 .
O4 Co8 O4 180 2_765 .
O11 Co8 O2 90.47(10) . 2_765
O11 Co8 O2 89.53(10) 2_765 2_765
O4 Co8 O2 79.27(9) 2_765 2_765
O4 Co8 O2 100.73(10) . 2_765
O11 Co8 O2 89.53(10) . .
O11 Co8 O2 90.47(10) 2_765 .
O4 Co8 O2 100.73(10) 2_765 .
O4 Co8 O2 79.27(9) . .
O2 Co8 O2 180 2_765 .
O32 Co7 O32 179.9980(10) 2_756 .
O32 Co7 O23 93.09(10) 2_756 2_756
O32 Co7 O23 86.92(10) . 2_756
O32 Co7 O23 86.92(10) 2_756 .
O32 Co7 O23 93.08(10) . .
O23 Co7 O23 180 2_756 .
O32 Co7 O34 78.27(10) 2_756 2_756
O32 Co7 O34 101.73(10) . 2_756
O23 Co7 O34 89.98(10) 2_756 2_756
O23 Co7 O34 90.02(10) . 2_756
O32 Co7 O34 101.73(10) 2_756 .
O32 Co7 O34 78.27(10) . .
O23 Co7 O34 90.02(10) 2_756 .
O23 Co7 O34 89.98(10) . .
O34 Co7 O34 180 2_756 .
Co4 O2H Co1 110.13(12) . .
Co4 O2H Co2 131.76(13) . .
Co1 O2H Co2 96.84(11) . .
Co3 O1H Co2 112.77(12) . .
Co3 O1H Co1 130.58(13) . .
Co2 O1H Co1 96.64(11) . .
C14 O14 Co2 135.1(2) . .
C24 O23 Co7 131.7(2) . .
C51 O52 Co4 133.1(2) . .
C21 O22 Co1 134.6(2) . .
C41 O41 Co3 131.1(2) . .
C4 O4 Co8 126.2(2) . .
C4 O4 Co3 131.5(2) . .
Co8 O4 Co3 99.54(10) . .
C34 O33 Co1 132.2(2) . .
C11 O11 Co8 129.8(2) . .
C41 O42 Co5 129.4(2) . .
C4 O3 Co2 133.0(2) . .
C14 O13 Co3 132.1(2) . .
C14 O13 Co5 128.6(2) . .
Co3 O13 Co5 99.13(11) . .
C24 O24 Co4 130.2(2) 2_756 .
C24 O24 Co6 127.6(2) 2_756 .
Co4 O24 Co6 98.94(10) . .
C21 O21 Co4 131.7(2) . .
C21 O21 Co6 129.8(2) . .
Co4 O21 Co6 98.52(10) . .
C31 O32 Co7 130.1(3) . .
C31 O32 Co4 128.3(2) . .
Co7 O32 Co4 100.51(10) . .
C1 O2 Co8 125.0(2) . .
C1 O2 Co3 132.8(2) . .
Co8 O2 Co3 98.29(10) . .
C34 O34 Co7 125.6(2) . .
C34 O34 Co4 131.5(2) . .
Co7 O34 Co4 99.68(11) . .
C11 C12 C13 113.2(3) . 1_565
C51 O51 Co6 128.3(2) . .
O1 C1 O2 123.5(4) . .
O1 C1 C2 118.6(3) . .
O2 C1 C2 117.8(3) . .
O11 C11 O12 123.7(3) . 2_765
O11 C11 C12 118.2(3) . .
O12 C11 C12 118.1(3) 2_765 .
C11 O12 Co3 133.1(2) 2_765 .
C11 O12 Co5 126.3(2) 2_765 .
Co3 O12 Co5 98.07(10) . .
O52 C51 O51 125.0(3) . .
O52 C51 C52 118.2(3) . .
O51 C51 C52 116.8(3) . .
C34 C33 C32 115.9(3) 2_756 .
O31 C31 O32 122.8(4) . .
O31 C31 C32 120.9(3) . .
O32 C31 C32 116.2(3) . .
O23 C24 O24 124.4(4) . 2_756
O23 C24 C23 117.4(4) . .
O24 C24 C23 117.9(4) 2_756 .
O23 C24 C23A 116.3(6) . .
O24 C24 C23A 118.8(5) 2_756 .
C23 C24 C23A 12.8(6) . .
C4 C3 C2 115.2(3) 2_765 .
O14 C14 O13 124.4(3) . .
O14 C14 C13 118.0(3) . .
O13 C14 C13 117.6(3) . .
O22 C21 O21 123.9(3) . .
O22 C21 C22 118.9(3) . .
O21 C21 C22 117.2(3) . .
O42 C41 O41 125.1(3) . .
O42 C41 C42 116.4(3) . .
O41 C41 C42 118.4(3) . .
C31 C32 C33 112.7(3) . .
C43 C43 C42 114.6(4) 2_655 .
C1 C2 C3 115.3(3) . .
C53 C53 C52 113.7(4) 2_866 .
O3 C4 O4 124.6(3) . .
O3 C4 C3 117.4(3) . 2_765
O4 C4 C3 118.1(3) . 2_765
C41 C42 C43 110.3(3) . .
C14 C13 C12 111.4(3) . 1_545
O33 C34 O34 124.0(3) . .
O33 C34 C33 117.2(3) . 2_756
O34 C34 C33 118.8(3) . 2_756
C51 C52 C53 110.2(3) . .
C23A C22 C21 119.5(11) 1_565 .
C23A C22 C23 11.4(7) 1_565 1_565
C21 C22 C23 108.2(6) . 1_565
C22 C23A C24 119.0(8) 1_545 .
C24 C23 C22 111.8(7) . 1_545

loop_
_geom_bond_atom_site_label_1
_geom_bond_atom_site_label_2
_geom_bond_distance
_geom_bond_site_symmetry_2
Co2 O14 2.055(3) .
Co2 O1H 2.072(3) .
Co2 O3 2.079(3) .
Co2 O9W 2.102(3) .
Co2 O2H 2.115(3) .
Co2 O8W 2.156(3) .
Co1 O33 2.064(3) .
Co1 O2H 2.071(3) .
Co1 O22 2.098(2) .
Co1 O1H 2.121(3) .
Co1 O6W 2.145(3) .
Co1 O7W 2.146(3) .
Co4 O2H 2.029(2) .
Co4 O52 2.095(3) .
Co4 O32 2.123(3) .
Co4 O24 2.131(2) .
Co4 O34 2.132(3) .
Co4 O21 2.141(3) .
Co3 O1H 2.008(3) .
Co3 O41 2.098(3) .
Co3 O12 2.103(2) .
Co3 O13 2.112(2) .
Co3 O4 2.148(3) .
Co3 O2 2.159(3) .
Co6 O51 2.003(3) .
Co6 O51 2.003(2) 2_766
Co6 O24 2.149(2) .
Co6 O24 2.149(2) 2_766
Co6 O21 2.152(2) 2_766
Co6 O21 2.152(2) .
Co5 O42 2.008(2) 2_755
Co5 O42 2.008(2) .
Co5 O13 2.118(2) 2_755
Co5 O13 2.118(2) .
Co5 O12 2.160(2) 2_755
Co5 O12 2.160(2) .
Co8 O11 2.067(2) .
Co8 O11 2.067(2) 2_765
Co8 O4 2.083(3) 2_765
Co8 O4 2.083(3) .
Co8 O2 2.113(3) 2_765
Co8 O2 2.113(3) .
Co7 O32 2.075(2) 2_756
Co7 O32 2.075(3) .
Co7 O23 2.085(2) 2_756
Co7 O23 2.085(2) .
Co7 O34 2.091(3) 2_756
Co7 O34 2.091(3) .
O1 C1 1.250(4) .
O31 C31 1.237(4) .
O14 C14 1.250(4) .
O23 C24 1.257(4) .
O52 C51 1.267(4) .
O22 C21 1.249(4) .
O41 C41 1.270(4) .
O4 C4 1.281(4) .
O33 C34 1.249(4) .
O11 C11 1.269(4) .
O42 C41 1.266(4) .
O3 C4 1.248(4) .
O13 C14 1.285(4) .
O24 C24 1.268(4) 2_756
O21 C21 1.285(4) .
O32 C31 1.294(4) .
O2 C1 1.283(4) .
O34 C34 1.283(4) .
C12 C11 1.505(5) .
C12 C13 1.546(5) 1_565
O51 C51 1.269(4) .
C1 C2 1.512(5) .
C11 O12 1.272(4) 2_765
O12 C11 1.272(4) 2_765
C51 C52 1.510(5) .
C33 C34 1.513(5) 2_756
C33 C32 1.551(5) .
C31 C32 1.508(5) .
C24 O24 1.267(4) 2_756
C24 C23 1.511(8) .
C24 C23A 1.544(13) .
C3 C4 1.523(5) 2_765
C3 C2 1.541(5) .
C14 C13 1.502(5) .
C21 C22 1.511(5) .
C41 C42 1.507(5) .
C43 C43 1.532(7) 2_655
C43 C42 1.546(5) .
C53 C53 1.535(7) 2_866
C53 C52 1.543(5) .
C4 C3 1.522(5) 2_765
C13 C12 1.546(5) 1_545
C34 C33 1.513(5) 2_756
C22 C23A 1.456(15) 1_565
C22 C23 1.611(12) 1_565
C23A C22 1.456(15) 1_545
C23 C22 1.611(12) 1_545
